data_4304178
loop_
_publ_author_name
'Yi Liu'
'Ling Chen'
'Li-Ming Wu'
'George H. Chan'
'Richard P. Van Duyne'

_publ_section_title
;
Syntheses, Crystal and Band Structures, and Magnetic and Optical Properties
of New CsLnCdTe3 (Ln = La, Pr, Nd, Sm, Gd-Tm, and Lu)
;
_journal_name_full 'Inorganic Chemistry'
_journal_page_first 855
_journal_page_last 862
_journal_paper_doi 10.1021/ic7016402
_journal_volume 47
_journal_year 2008
_chemical_formula_sum 'Cd Cs Sm Te3'
_chemical_formula_weight 778.46
_chemical_name_common Sm
_chemical_name_systematic
; 
 ? 
;
_space_group_IT_number 63
_symmetry_cell_setting orthorhombic
_symmetry_space_group_name_Hall '-C 2c 2'
_symmetry_space_group_name_H-M 'C m c m'
_atom_sites_solution_primary direct
_atom_sites_solution_secondary difmap
_audit_creation_method SHELXL-97
_cell_angle_alpha 90.00
_cell_angle_beta 90.00
_cell_angle_gamma 90.00
_cell_formula_units_Z 4
_cell_length_a 4.5472(6)
_cell_length_b 16.804(2)
_cell_length_c 11.8947(18)
_cell_measurement_reflns_used 1037
_cell_measurement_temperature 293(2)
_cell_measurement_theta_max 27.4835
_cell_measurement_theta_min 3.4239
_cell_volume 908.9(2)
_computing_cell_refinement 'CrystalClear (Rigaku Corp., 2000)'
_computing_data_collection 'CrystalClear (Rigaku Corp., 2000)'
_computing_data_reduction 'CrystalClear (Rigaku Corp., 2000)'
_computing_structure_refinement 'SHELXL-97 (Sheldrick, 1997)'
_computing_structure_solution 'SHELXS-97 (Sheldrick, 1990)'
_diffrn_ambient_temperature 293(2)
_diffrn_detector_area_resol_mean 14.6306
_diffrn_measured_fraction_theta_full 0.997
_diffrn_measured_fraction_theta_max 0.997
_diffrn_measurement_device_type 'Rigaku Mercury CCD'
_diffrn_measurement_method CCD_Profile_fitting
_diffrn_radiation_monochromator graphite
_diffrn_radiation_source 'fine-focus sealed tube'
_diffrn_radiation_type MoK\a
_diffrn_radiation_wavelength 0.71073
_diffrn_reflns_av_R_equivalents 0.0466
_diffrn_reflns_av_sigmaI/netI 0.0318
_diffrn_reflns_limit_h_max 5
_diffrn_reflns_limit_h_min -5
_diffrn_reflns_limit_k_max 21
_diffrn_reflns_limit_k_min -19
_diffrn_reflns_limit_l_max 14
_diffrn_reflns_limit_l_min -15
_diffrn_reflns_number 3515
_diffrn_reflns_theta_full 27.48
_diffrn_reflns_theta_max 27.48
_diffrn_reflns_theta_min 3.43
_exptl_absorpt_coefficient_mu 22.023
_exptl_absorpt_correction_T_max 1.0000
_exptl_absorpt_correction_T_min 0.4796
_exptl_absorpt_correction_type multi-scan
_exptl_crystal_colour 'dark red'
_exptl_crystal_density_diffrn 5.689
_exptl_crystal_density_method 'not measured'
_exptl_crystal_description block
_exptl_crystal_F_000 1284
_exptl_crystal_size_max 0.0500
_exptl_crystal_size_mid 0.0300
_exptl_crystal_size_min 0.0200
_refine_diff_density_max 1.183
_refine_diff_density_min -1.340
_refine_diff_density_rms 0.268
_refine_ls_extinction_coef 0.00144(9)
_refine_ls_extinction_expression Fc^*^=kFc[1+0.001xFc^2^\l^3^/sin(2\q)]^-1/4^
_refine_ls_extinction_method SHELXL
_refine_ls_goodness_of_fit_ref 1.049
_refine_ls_hydrogen_treatment constr
_refine_ls_matrix_type full
_refine_ls_number_parameters 24
_refine_ls_number_reflns 610
_refine_ls_number_restraints 0
_refine_ls_restrained_S_all 1.049
_refine_ls_R_factor_all 0.0310
_refine_ls_R_factor_gt 0.0256
_refine_ls_shift/su_max 0.000
_refine_ls_shift/su_mean 0.000
_refine_ls_structure_factor_coef Fsqd
_refine_ls_weighting_details 'calc w=1/[\s^2^(Fo^2^)+(0.0253P)^2^+0.0000P] where P=(Fo^2^+2Fc^2^)/3'
_refine_ls_weighting_scheme calc
_refine_ls_wR_factor_gt 0.0509
_refine_ls_wR_factor_ref 0.0528
_reflns_number_gt 556
_reflns_number_total 610
_reflns_threshold_expression >2sigma(I)
_cod_data_source_file ic7016402-file009.cif
_cod_data_source_block E:\Sm\A.CIF
_cod_depositor_comments
;
The following automatic conversions were performed:
'_exptl_absorpt_correction_type' value 'Multi-scan' changed to
'multi-scan' according to
'/home/saulius/struct/CIF-dictionaries/cif_core.dic' dictionary named
'cif_core.dic' version 2.4.1 from 2010-06-29.

Automatic conversion script
Id: cif_fix_enum 1527 2010-12-29 10:47:43Z saulius 
;
_cod_database_code 4304178

loop_
_symmetry_equiv_pos_as_xyz
'x, y, z'
'-x, -y, z+1/2'
'-x, y, -z+1/2'
'x, -y, -z'
'x+1/2, y+1/2, z'
'-x+1/2, -y+1/2, z+1/2'
'-x+1/2, y+1/2, -z+1/2'
'x+1/2, -y+1/2, -z'
'-x, -y, -z'
'x, y, -z-1/2'
'x, -y, z-1/2'
'-x, y, z'
'-x+1/2, -y+1/2, -z'
'x+1/2, y+1/2, -z-1/2'
'x+1/2, -y+1/2, z-1/2'
'-x+1/2, y+1/2, z'

loop_
_atom_site_label
_atom_site_type_symbol
_atom_site_fract_x
_atom_site_fract_y
_atom_site_fract_z
_atom_site_U_iso_or_equiv
_atom_site_adp_type
_atom_site_occupancy
_atom_site_symmetry_multiplicity
_atom_site_calc_flag
_atom_site_refinement_flags
_atom_site_disorder_assembly
_atom_site_disorder_group
Cs1 Cs 0.0000 0.24706(5) 0.7500 0.0296(2) Uani 1 4 d S . .
Sm1 Sm 0.5000 0.0000 0.5000 0.01567(19) Uani 1 4 d S . .
Cd1 Cd 0.0000 -0.03975(6) 0.7500 0.0199(2) Uani 1 4 d S . .
Te2 Te 0.5000 0.06455(5) 0.7500 0.0151(2) Uani 1 4 d S . .
Te1 Te 0.0000 -0.12528(3) 0.54915(5) 0.01705(18) Uani 1 2 d S . .

loop_
_atom_site_aniso_label
_atom_site_aniso_U_11
_atom_site_aniso_U_22
_atom_site_aniso_U_33
_atom_site_aniso_U_23
_atom_site_aniso_U_13
_atom_site_aniso_U_12
Cs1 0.0231(5) 0.0254(5) 0.0403(5) 0.000 0.000 0.000
Sm1 0.0116(4) 0.0235(4) 0.0119(3) -0.0001(2) 0.000 0.000
Cd1 0.0161(5) 0.0279(5) 0.0158(4) 0.000 0.000 0.000
Te2 0.0131(4) 0.0204(4) 0.0119(4) 0.000 0.000 0.000
Te1 0.0143(3) 0.0206(3) 0.0163(3) -0.0010(2) 0.000 0.000

loop_
_atom_type_symbol
_atom_type_description
_atom_type_scat_dispersion_real
_atom_type_scat_dispersion_imag
_atom_type_scat_source
Cd Cd -0.8075 1.2024 'International Tables Vol C Tables 4.2.6.8 and 6.1.1.4'
Te Te -0.5308 1.6751 'International Tables Vol C Tables 4.2.6.8 and 6.1.1.4'
Cs Cs -0.3680 2.1192 'International Tables Vol C Tables 4.2.6.8 and 6.1.1.4'
Sm Sm -0.1638 3.4418 'International Tables Vol C Tables 4.2.6.8 and 6.1.1.4'

loop_
_geom_angle_atom_site_label_1
_geom_angle_atom_site_label_2
_geom_angle_atom_site_label_3
_geom_angle
_geom_angle_site_symmetry_1
_geom_angle_site_symmetry_3
_geom_angle_publ_flag
Te2 Cs1 Te2 73.10(2) 1_455 . ?
Te2 Cs1 Te1 141.460(13) 1_455 14_557 ?
Te2 Cs1 Te1 95.387(13) . 14_557 ?
Te2 Cs1 Te1 95.387(13) 1_455 5_455 ?
Te2 Cs1 Te1 141.460(13) . 5_455 ?
Te1 Cs1 Te1 113.91(3) 14_557 5_455 ?
Te2 Cs1 Te1 95.387(13) 1_455 14_457 ?
Te2 Cs1 Te1 141.460(13) . 14_457 ?
Te1 Cs1 Te1 70.604(16) 14_557 14_457 ?
Te1 Cs1 Te1 74.78(2) 5_455 14_457 ?
Te2 Cs1 Te1 141.460(13) 1_455 5 ?
Te2 Cs1 Te1 95.387(13) . 5 ?
Te1 Cs1 Te1 74.78(2) 14_557 5 ?
Te1 Cs1 Te1 70.604(16) 5_455 5 ?
Te1 Cs1 Te1 113.91(3) 14_457 5 ?
Te2 Cs1 Te1 66.391(13) 1_455 9_556 ?
Te2 Cs1 Te1 66.391(13) . 9_556 ?
Te1 Cs1 Te1 142.961(8) 14_557 9_556 ?
Te1 Cs1 Te1 75.253(14) 5_455 9_556 ?
Te1 Cs1 Te1 142.961(8) 14_457 9_556 ?
Te1 Cs1 Te1 75.253(14) 5 9_556 ?
Te2 Cs1 Te1 66.391(13) 1_455 2 ?
Te2 Cs1 Te1 66.391(13) . 2 ?
Te1 Cs1 Te1 75.253(14) 14_557 2 ?
Te1 Cs1 Te1 142.961(8) 5_455 2 ?
Te1 Cs1 Te1 75.253(14) 14_457 2 ?
Te1 Cs1 Te1 142.961(8) 5 2 ?
Te1 Cs1 Te1 120.19(3) 9_556 2 ?
Te2 Cs1 Cd1 175.851(17) 1_455 5 ?
Te2 Cs1 Cd1 111.048(15) . 5 ?
Te1 Cs1 Cd1 39.643(11) 14_557 5 ?
Te1 Cs1 Cd1 81.332(19) 5_455 5 ?
Te1 Cs1 Cd1 81.332(19) 14_457 5 ?
Te1 Cs1 Cd1 39.643(11) 5 5 ?
Te1 Cs1 Cd1 114.893(11) 9_556 5 ?
Te1 Cs1 Cd1 114.893(11) 2 5 ?
Te2 Cs1 Cd1 111.048(15) 1_455 5_455 ?
Te2 Cs1 Cd1 175.851(17) . 5_455 ?
Te1 Cs1 Cd1 81.332(19) 14_557 5_455 ?
Te1 Cs1 Cd1 39.643(11) 5_455 5_455 ?
Te1 Cs1 Cd1 39.643(12) 14_457 5_455 ?
Te1 Cs1 Cd1 81.332(19) 5 5_455 ?
Te1 Cs1 Cd1 114.893(11) 9_556 5_455 ?
Te1 Cs1 Cd1 114.893(11) 2 5_455 ?
Cd1 Cs1 Cd1 64.80(2) 5 5_455 ?
Te2 Cs1 Cs1 126.550(12) 1_455 1_655 ?
Te2 Cs1 Cs1 53.450(12) . 1_655 ?
Te1 Cs1 Cs1 54.698(8) 14_557 1_655 ?
Te1 Cs1 Cs1 125.302(8) 5_455 1_655 ?
Te1 Cs1 Cs1 125.302(8) 14_457 1_655 ?
Te1 Cs1 Cs1 54.698(8) 5 1_655 ?
Te1 Cs1 Cs1 90.0 9_556 1_655 ?
Te1 Cs1 Cs1 90.0 2 1_655 ?
Cd1 Cs1 Cs1 57.599(11) 5 1_655 ?
Cd1 Cs1 Cs1 122.401(11) 5_455 1_655 ?
Te2 Cs1 Cs1 53.450(12) 1_455 1_455 ?
Te2 Cs1 Cs1 126.550(12) . 1_455 ?
Te1 Cs1 Cs1 125.302(8) 14_557 1_455 ?
Te1 Cs1 Cs1 54.698(8) 5_455 1_455 ?
Te1 Cs1 Cs1 54.698(8) 14_457 1_455 ?
Te1 Cs1 Cs1 125.302(8) 5 1_455 ?
Te1 Cs1 Cs1 90.0 9_556 1_455 ?
Te1 Cs1 Cs1 90.0 2 1_455 ?
Cd1 Cs1 Cs1 122.401(11) 5 1_455 ?
Cd1 Cs1 Cs1 57.599(11) 5_455 1_455 ?
Cs1 Cs1 Cs1 180.0 1_655 1_455 ?
Te1 Sm1 Te1 92.281(18) . 1_655 ?
Te1 Sm1 Te1 180.0 . 9_656 ?
Te1 Sm1 Te1 87.719(18) 1_655 9_656 ?
Te1 Sm1 Te1 87.719(18) . 9_556 ?
Te1 Sm1 Te1 180.0 1_655 9_556 ?
Te1 Sm1 Te1 92.281(18) 9_656 9_556 ?
Te1 Sm1 Te2 86.870(15) . 9_656 ?
Te1 Sm1 Te2 86.870(15) 1_655 9_656 ?
Te1 Sm1 Te2 93.130(15) 9_656 9_656 ?
Te1 Sm1 Te2 93.130(15) 9_556 9_656 ?
Te1 Sm1 Te2 93.130(15) . . ?
Te1 Sm1 Te2 93.130(15) 1_655 . ?
Te1 Sm1 Te2 86.870(15) 9_656 . ?
Te1 Sm1 Te2 86.870(15) 9_556 . ?
Te2 Sm1 Te2 180.0 9_656 . ?
Te1 Cd1 Te1 117.94(4) . 10_557 ?
Te1 Cd1 Te2 108.344(10) . . ?
Te1 Cd1 Te2 108.344(10) 10_557 . ?
Te1 Cd1 Te2 108.344(10) . 1_455 ?
Te1 Cd1 Te2 108.344(10) 10_557 1_455 ?
Te2 Cd1 Te2 104.75(4) . 1_455 ?
Te1 Cd1 Cs1 64.200(19) . 5_445 ?
Te1 Cd1 Cs1 64.200(19) 10_557 5_445 ?
Te2 Cd1 Cs1 160.03(3) . 5_445 ?
Te2 Cd1 Cs1 95.23(2) 1_455 5_445 ?
Te1 Cd1 Cs1 64.200(19) . 5_545 ?
Te1 Cd1 Cs1 64.200(19) 10_557 5_545 ?
Te2 Cd1 Cs1 95.23(2) . 5_545 ?
Te2 Cd1 Cs1 160.03(3) 1_455 5_545 ?
Cs1 Cd1 Cs1 64.80(2) 5_445 5_545 ?
Cd1 Te2 Cd1 104.75(4) . 1_655 ?
Cd1 Te2 Sm1 77.924(13) . . ?
Cd1 Te2 Sm1 77.924(13) 1_655 . ?
Cd1 Te2 Sm1 77.924(13) . 2_655 ?
Cd1 Te2 Sm1 77.924(13) 1_655 2_655 ?
Sm1 Te2 Sm1 139.92(3) . 2_655 ?
Cd1 Te2 Cs1 164.18(3) . 1_655 ?
Cd1 Te2 Cs1 91.08(2) 1_655 1_655 ?
Sm1 Te2 Cs1 105.978(10) . 1_655 ?
Sm1 Te2 Cs1 105.978(10) 2_655 1_655 ?
Cd1 Te2 Cs1 91.08(2) . . ?
Cd1 Te2 Cs1 164.18(3) 1_655 . ?
Sm1 Te2 Cs1 105.978(10) . . ?
Sm1 Te2 Cs1 105.978(10) 2_655 . ?
Cs1 Te2 Cs1 73.10(2) 1_655 . ?
Cd1 Te1 Sm1 79.322(18) . . ?
Cd1 Te1 Sm1 79.322(18) . 1_455 ?
Sm1 Te1 Sm1 92.281(18) . 1_455 ?
Cd1 Te1 Cs1 76.16(2) . 5_545 ?
Sm1 Te1 Cs1 93.436(13) . 5_545 ?
Sm1 Te1 Cs1 153.290(18) 1_455 5_545 ?
Cd1 Te1 Cs1 76.16(2) . 5_445 ?
Sm1 Te1 Cs1 153.290(18) . 5_445 ?
Sm1 Te1 Cs1 93.436(13) 1_455 5_445 ?
Cs1 Te1 Cs1 70.604(16) 5_545 5_445 ?
Cd1 Te1 Cs1 178.87(3) . 9_556 ?
Sm1 Te1 Cs1 99.911(15) . 9_556 ?
Sm1 Te1 Cs1 99.911(15) 1_455 9_556 ?
Cs1 Te1 Cs1 104.748(14) 5_545 9_556 ?
Cs1 Te1 Cs1 104.748(14) 5_445 9_556 ?

loop_
_geom_bond_atom_site_label_1
_geom_bond_atom_site_label_2
_geom_bond_distance
_geom_bond_site_symmetry_2
_geom_bond_publ_flag
Cs1 Te2 3.8178(10) 1_455 ?
Cs1 Te2 3.8178(10) . ?
Cs1 Te1 3.9343(7) 14_557 ?
Cs1 Te1 3.9343(7) 5_455 ?
Cs1 Te1 3.9343(7) 14_457 ?
Cs1 Te1 3.9343(7) 5 ?
Cs1 Te1 4.1048(9) 9_556 ?
Cs1 Te1 4.1048(9) 2 ?
Cs1 Cd1 4.2430(12) 5 ?
Cs1 Cd1 4.2430(12) 5_455 ?
Cs1 Cs1 4.5472(6) 1_655 ?
Cs1 Cs1 4.5472(6) 1_455 ?
Sm1 Te1 3.1532(5) . ?
Sm1 Te1 3.1532(5) 1_655 ?
Sm1 Te1 3.1532(5) 9_656 ?
Sm1 Te1 3.1532(5) 9_556 ?
Sm1 Te2 3.1653(5) 9_656 ?
Sm1 Te2 3.1653(5) . ?
Cd1 Te1 2.7880(8) . ?
Cd1 Te1 2.7880(8) 10_557 ?
Cd1 Te2 2.8707(8) . ?
Cd1 Te2 2.8707(8) 1_455 ?
Cd1 Cs1 4.2430(12) 5_445 ?
Cd1 Cs1 4.2430(12) 5_545 ?
Te2 Cd1 2.8707(8) 1_655 ?
Te2 Sm1 3.1653(5) 2_655 ?
Te2 Cs1 3.8178(10) 1_655 ?
Te1 Sm1 3.1532(5) 1_455 ?
Te1 Cs1 3.9343(7) 5_545 ?
Te1 Cs1 3.9343(7) 5_445 ?
Te1 Cs1 4.1048(9) 9_556 ?
